data_7062356
loop_
_publ_author_name
'Younes, Eyad A.'
'Aljaar, Nayyef'
'Abdollahi, Maryam F.'
'Shtaiwi, Majed'
'Issa, Maram J.'
'Zhao, Yuming'

_publ_section_title
;
 N-Cyanomethylmethanimine tethered anthracene dimer: concise synthesis,
 conformational properties and photoinduced configurational isomerization
;
_journal_issue 14
_journal_name_full 'New Journal of Chemistry'
_journal_page_first 6708
_journal_page_last 6720
_journal_paper_doi 10.1039/D2NJ06320D
_journal_volume 47
_journal_year 2023
_chemical_absolute_configuration unk
_chemical_formula_moiety 'C31 H20 N2'
_chemical_formula_sum 'C31 H20 N2'
_chemical_formula_weight 420.49
_space_group_crystal_system triclinic
_space_group_IT_number 1
_space_group_name_Hall 'P 1'
_space_group_name_H-M_alt 'P 1'
_atom_sites_solution_hydrogens geom
_atom_sites_solution_primary dual
_audit_creation_date 2021-12-14
_audit_creation_method
;
Olex2 1.3
(compiled 2020.11.12 svn.r5f609507 for OlexSys, GUI svn.r6408)
;
_audit_update_record
;
2022-12-03 deposited with the CCDC.	2023-03-06 downloaded from the CCDC.
;
_cell_angle_alpha 67.824(2)
_cell_angle_beta 85.664(2)
_cell_angle_gamma 78.436(2)
_cell_formula_units_Z 1
_cell_length_a 5.18100(10)
_cell_length_b 9.6048(2)
_cell_length_c 11.9887(3)
_cell_measurement_reflns_used 10439
_cell_measurement_temperature 293(2)
_cell_measurement_theta_max 79.1480
_cell_measurement_theta_min 3.9840
_cell_volume 541.24(2)
_computing_cell_refinement 'CrysAlisPro 1.171.41.122a (Rigaku OD, 2021)'
_computing_data_collection 'CrysAlisPro 1.171.41.122a (Rigaku OD, 2021)'
_computing_data_reduction 'CrysAlisPro 1.171.41.122a (Rigaku OD, 2021)'
_computing_molecular_graphics 'Olex2 1.3 (Dolomanov et al., 2009)'
_computing_publication_material 'Olex2 1.3 (Dolomanov et al., 2009)'
_computing_structure_refinement 'SHELXL 2018/3 (Sheldrick, 2015)'
_computing_structure_solution 'SHELXT 2018/2 (Sheldrick, 2018)'
_diffrn_ambient_environment air
_diffrn_ambient_temperature 293(2)
_diffrn_detector 'Hybrid Pixel Array Detector'
_diffrn_detector_area_resol_mean 10.0000
_diffrn_detector_type HyPix
_diffrn_measured_fraction_theta_full 1.000
_diffrn_measured_fraction_theta_max 0.980
_diffrn_measurement_details
;
List of Runs (angles in degrees, time in seconds):

  # Type    Start    End  Width  t~exp~   \w     \q     \k     \f   Frames
#--------------------------------------------------------------------------
  1  \w   -120.00 -33.00   0.50    5.00    --  -48.54 -63.00  95.00  174
  2  \w     33.00 121.00   0.50    5.00    --   48.54  63.00-127.00  176
  3  \w    -23.00  65.00   0.50    5.00    --   48.54 -63.00  95.00  176
  4  \w    -68.00 -18.00   0.50   15.00    --  -90.00  63.00-127.00  100
  5  \w   -161.00 -74.00   0.50   15.00    --  -90.00 -63.00  95.00  174
  6  \w     96.00 178.00   0.50   15.00    --  111.50  63.00-127.00  164
  7  \w     40.00  82.00   0.50   15.00    --  111.50 -63.00  95.00   84
  8  \w    -64.00  24.00   0.50    5.00    --  -48.54  63.00-127.00  176
  9  \w     34.00  95.00   0.50    5.00    --   48.54-125.00 -30.00  122
 10  \w    -25.00  30.00   0.50    5.00    --   48.54 -19.00   0.00  110
 11  \w    -25.00  30.00   0.50    5.00    --   48.54 -19.00  90.00  110
 12  \w   -161.00 -83.00   0.50   15.00    --  -90.00 -94.00   0.00  156
 13  \w    -65.00 -18.00   0.50   15.00    --  -90.00  61.00  60.00   94
 14  \w    -65.00 -18.00   0.50   15.00    --  -90.00  61.00  30.00   94
 15  \w     40.00 105.00   0.50   15.00    --  111.50 -94.00  30.00  130
 16  \w     40.00  79.00   0.50   15.00    --  111.50 -61.00 150.00   78
 17  \w     95.00 178.00   0.50   15.00    --  111.50 125.00  60.00  166
 18  \w     40.00 105.00   0.50   15.00    --  111.50 -94.00 120.00  130
 19  \w     40.00 111.00   0.50   15.00    --  111.50-125.00-150.00  142
 20  \w     40.00 105.00   0.50   15.00    --  111.50 -94.00   0.00  130
 21  \w     40.00 106.00   0.50   15.00    --  111.50 -93.00-148.71  132
 22  \w    101.00 178.00   0.50   15.00    --  111.50  15.00  30.00  154
 23  \w     40.00  79.00   0.50   15.00    --  111.50 -61.00  30.00   78
 24  \w     40.00 111.00   0.50   15.00    --  111.50-125.00 -60.00  142
 25  \w     40.00 105.00   0.50   15.00    --  111.50 -94.00  60.00  130
 26  \w     40.00 105.00   0.50   15.00    --  111.50 -94.00  90.00  130
 27  \w     40.00  79.00   0.50   15.00    --  111.50 -61.00-150.00   78
 28  \w     40.00 105.00   0.50   15.00    --  111.50 -94.00 -60.00  130
 29  \w    101.00 178.00   0.50   15.00    --  111.50  45.00 -60.00  154
 30  \w    101.00 178.00   0.50   15.00    --  111.50  45.00 150.00  154
 31  \w    101.00 178.00   0.50   15.00    --  111.50  45.00  60.00  154
 32  \w     40.00 111.00   0.50   15.00    --  111.50-125.00 -90.00  142
 33  \w     40.00 105.00   0.50   15.00    --  111.50 -94.00 -30.00  130
 34  \w     40.00 105.00   0.50   15.00    --  111.50 -94.00 150.00  130
 35  \w     40.00  79.00   0.50   15.00    --  111.50 -61.00-120.00   78
 36  \w   -120.00 -27.00   0.50    5.00    --  -48.54 -77.00 -90.00  186
 37  \w   -120.00 -27.00   0.50    5.00    --  -48.54 -77.00-180.00  186
 38  \w   -120.00 -35.00   0.50    5.00    --  -48.54 -57.00-150.00  170
 39  \w   -120.00 -27.00   0.50    5.00    --  -48.54 -77.00  30.00  186
 40  \w     27.00 121.00   0.50    5.00    --   48.54  77.00 -30.00  188
 41  \w     35.00 121.00   0.50    5.00    --   48.54  57.00 -60.00  172
 42  \w     27.00 121.00   0.50    5.00    --   48.54  77.00  30.00  188
 43  \w     27.00 121.00   0.50    5.00    --   48.54  77.00 120.00  188
 44  \w   -161.00 -83.00   0.50   15.00    --  -90.00 -77.00-150.00  156
 45  \w   -161.00 -68.00   0.50   15.00    --  -90.00 -77.00 -60.00  186
 46  \w   -161.00 -68.00   0.50   15.00    --  -90.00 -77.00  30.00  186
 47  \w   -161.00 -68.00   0.50   15.00    --  -90.00 -77.00 163.06  186
 48  \w    101.00 178.00   0.50   15.00    --  111.50  30.00-150.00  154
 49  \w     31.00  57.00   0.50    5.00    --   48.54  77.00-180.00   52
 50  \w    -47.00 -22.00   0.50    5.00    --    2.00 130.00-141.19   50
 51  \w    -64.00 -39.00   0.50    5.00    --   10.00 167.00  -4.67   50
 52  \w     -4.00  21.00   0.50    5.00    --   26.00  95.00-146.78   50
 53  \w      4.00  29.00   0.50    5.00    --   34.00  95.00 -18.65   50
 54  \w     13.00  38.00   0.50    5.00    --   42.00  92.00  14.42   50
 55  \w     17.00  42.00   0.50    5.00    --   42.00  85.00  98.60   50
 56  \w    -60.00 -35.00   0.50    5.00    --  -48.54 -57.00 120.00   50
 57  \w    -52.00 -27.00   0.50    5.00    --  -48.54 -77.00-150.00   50
 58  \w   -114.00 -88.00   0.50    5.00    --  -48.54 -77.00-150.00   52
 59  \w     55.00  84.00   0.50    5.00    --   48.54  37.00   0.00   58
 60  \w     53.00  81.00   0.50    5.00    --   48.54  19.00-180.00   56
 61  \w    -62.00 -36.00   0.50    5.00    --  -58.00 -77.00 -65.53   52
 62  \w    -70.00 -44.00   0.50    5.00    --  -58.00 -57.00   4.95   52
 63  \w    -68.00 -42.00   0.50    5.00    --  -62.00 -72.00-132.26   52
 64  \w    -76.00 -50.00   0.50    5.00    --  -66.00 -67.00 151.75   52
 65  \w    -75.00 -49.00   0.50    5.00    --  -66.00 -68.00 -30.50   52
 66  \w    -76.00 -50.00   0.50    5.00    --  -66.00 -66.00   3.07   52
 67  \w     49.00  74.00   0.50    5.00    --   70.00  75.00 134.75   50
 68  \w     49.00  75.00   0.50    5.00    --   70.00  75.00  95.70   52
 69  \w    -79.00 -53.00   0.50   15.00    --  -70.00 -68.00 -86.39   52
 70  \w    -78.00 -52.00   0.50   15.00    --  -70.00 -67.00-176.10   52
 71  \w    -82.00 -57.00   0.50   15.00    --  -74.00 -65.00 -52.62   50
 72  \w    -84.00 -58.00   0.50   15.00    --  -78.00 -75.00 -14.03   52
 73  \w    -83.00 -57.00   0.50   15.00    --  -78.00 -74.00 143.52   52
 74  \w    -87.00 -62.00   0.50   15.00    --  -82.00 -73.00 105.42   50
 75  \w    -91.00 -65.00   0.50   15.00    --  -82.00 -66.00-141.78   52
 76  \w    -88.00 -62.00   0.50   15.00    --  -82.00 -72.00  74.90   52
 77  \w    -86.00 -60.00   0.50   15.00    --  -82.00 -77.00-131.34   52
 78  \w    -91.00 -65.00   0.50   15.00    --  -82.00 -68.00  33.18   52
 79  \w    -97.00 -71.00   0.50   15.00    --  -86.00 -61.00  49.22   52
 80  \w    -96.00 -71.00   0.50   15.00    --  -90.00 -70.00-132.58   50
 81  \w    -96.00 -70.00   0.50   15.00    --  -90.00 -77.00  90.00   52
 82  \w    -96.00 -70.00   0.50   15.00    --  -90.00 -77.00 -90.00   52
 83  \w    -95.00 -70.00   0.50   15.00    --  -90.00 -76.00 -82.09   50
 84  \w    -93.00 -68.00   0.50   15.00    --  -90.00 -77.00-150.00   50
 85  \w   -156.00-130.00   0.50   15.00    --  -90.00 -76.00 -82.09   52
 86  \w    -95.00 -69.00   0.50   15.00    --  -90.00 -77.00 150.00   52
 87  \w   -161.00-126.00   0.50   15.00    --  -90.00 -70.00-132.58   70
 88  \w    -98.00 -73.00   0.50   15.00    --  -90.00 -64.00 170.97   50
 89  \w    -95.00 -69.00   0.50   15.00    --  -90.00 -75.00  43.04   52
 90  \w   -102.00 -77.00   0.50   15.00    --  -90.00 -61.00 120.00   50
 91  \w    -97.00 -71.00   0.50   15.00    --  -90.00 -75.00 -15.97   52
 92  \w    -93.00 -68.00   0.50   15.00    --  -90.00 -77.00 -30.00   50
 93  \w   -100.00 -74.00   0.50   15.00    --  -90.00 -64.00  -3.09   52
 94  \w     91.00 117.00   0.50   15.00    --  111.50  77.00 -60.00   52
 95  \w    112.00 143.00   0.50   15.00    --  111.50  77.00-180.00   62
 96  \w     97.00 129.00   0.50   15.00    --  111.50  61.00 150.00   64
 97  \w    128.00 154.00   0.50   15.00    --  111.50  15.00   0.00   52
 98  \w     49.00  75.00   0.50   15.00    --  111.50-125.00  90.00   52
 99  \w    134.00 161.00   0.50   15.00    --  111.50  77.00   0.00   54
100  \w     48.00  74.00   0.50   15.00    --  111.50-125.00 -30.00   52
101  \w     90.00 116.00   0.50   15.00    --  111.50  77.00   0.00   52
102  \w     90.00 117.00   0.50   15.00    --  111.50  77.00-120.00   54
103  \w    121.00 147.00   0.50   15.00    --  111.50  77.00-150.00   52
104  \w    139.00 167.00   0.50   15.00    --  111.50  61.00  90.00   56
105  \w     99.00 129.00   0.50   15.00    --  111.50  61.00  90.00   60
106  \w     91.00 117.00   0.50   15.00    --  111.50  77.00-150.00   52
107  \w     93.00 119.00   0.50   15.00    --  111.50  77.00  90.00   52
108  \w    101.00 127.00   0.50   15.00    --  111.50  61.00   0.00   52
109  \w    130.00 156.00   0.50   15.00    --  111.50  77.00 150.00   52
110  \w     40.00  65.00   0.50   15.00    --  111.50 -61.00-180.00   50
111  \w     46.00  72.00   0.50   15.00    --  111.50-125.00  30.00   52
112  \w     95.00 122.00   0.50   15.00    --  111.50  77.00 150.00   54
113  \w     91.00 117.00   0.50   15.00    --  111.50  77.00  60.00   52
114  \w     93.00 118.00   0.50   15.00    --  111.50  77.00  30.00   50
115  \w    132.00 170.00   0.50   15.00    --  111.50  77.00 -90.00   76
116  \w    102.00 128.00   0.50   15.00    --  111.50  45.00   0.00   52
117  \w     94.00 127.00   0.50   15.00    --  111.50  77.00 -90.00   66
118  \w     98.00 151.00   0.50   15.00    --  111.50  61.00 120.00  106
;
_diffrn_measurement_device 'four-circle diffractometer'
_diffrn_measurement_device_type 'XtaLAB Synergy, Dualflex, HyPix'
_diffrn_measurement_method '\w scans'
_diffrn_orient_matrix_type 'CrysAlisPro convention (1999,Acta A55,543-557)'
_diffrn_orient_matrix_UB_11 -0.2126753000
_diffrn_orient_matrix_UB_12 0.0533806000
_diffrn_orient_matrix_UB_13 -0.0980584000
_diffrn_orient_matrix_UB_21 -0.1024930000
_diffrn_orient_matrix_UB_22 0.1448534000
_diffrn_orient_matrix_UB_23 0.0286851000
_diffrn_orient_matrix_UB_31 0.1907452000
_diffrn_orient_matrix_UB_32 0.0851242000
_diffrn_orient_matrix_UB_33 -0.0939037000
_diffrn_radiation_monochromator mirror
_diffrn_radiation_probe x-ray
_diffrn_radiation_type 'Cu K\a'
_diffrn_radiation_wavelength 1.54184
_diffrn_reflns_av_R_equivalents 0.0495
_diffrn_reflns_av_unetI/netI 0.0328
_diffrn_reflns_Laue_measured_fraction_full 1.000
_diffrn_reflns_Laue_measured_fraction_max 0.980
_diffrn_reflns_limit_h_max 6
_diffrn_reflns_limit_h_min -6
_diffrn_reflns_limit_k_max 12
_diffrn_reflns_limit_k_min -12
_diffrn_reflns_limit_l_max 15
_diffrn_reflns_limit_l_min -15
_diffrn_reflns_number 17194
_diffrn_reflns_point_group_measured_fraction_full 0.954
_diffrn_reflns_point_group_measured_fraction_max 0.903
_diffrn_reflns_theta_full 67.684
_diffrn_reflns_theta_max 79.280
_diffrn_reflns_theta_min 3.982
_diffrn_source 'micro-focus sealed X-ray tube'
_diffrn_source_type 'PhotonJet (Cu) X-ray Source'
_exptl_absorpt_coefficient_mu 0.581
_exptl_absorpt_correction_T_max 1.00000
_exptl_absorpt_correction_T_min 0.78837
_exptl_absorpt_correction_type multi-scan
_exptl_absorpt_process_details
;
CrysAlisPro 1.171.41.122a (Rigaku Oxford Diffraction, 2021)
Empirical absorption correction using spherical harmonics,
implemented in SCALE3 ABSPACK scaling algorithm.
;
_exptl_crystal_colour yellow
_exptl_crystal_colour_primary yellow
_exptl_crystal_density_diffrn 1.290
_exptl_crystal_description prism
_exptl_crystal_F_000 220
_exptl_crystal_size_max 0.113
_exptl_crystal_size_mid 0.062
_exptl_crystal_size_min 0.053
_refine_diff_density_max 0.092
_refine_diff_density_min -0.143
_refine_diff_density_rms 0.028
_refine_ls_extinction_method none
_refine_ls_goodness_of_fit_ref 1.145
_refine_ls_hydrogen_treatment constr
_refine_ls_matrix_type full
_refine_ls_number_parameters 299
_refine_ls_number_reflns 4253
_refine_ls_number_restraints 3
_refine_ls_restrained_S_all 1.145
_refine_ls_R_factor_all 0.0437
_refine_ls_R_factor_gt 0.0344
_refine_ls_shift/su_max 0.000
_refine_ls_shift/su_mean 0.000
_refine_ls_structure_factor_coef Fsqd
_refine_ls_weighting_details 'w=1/[\s^2^(Fo^2^)+(0.0606P)^2^+0.0162P] where P=(Fo^2^+2Fc^2^)/3'
_refine_ls_weighting_scheme calc
_refine_ls_wR_factor_gt 0.0952
_refine_ls_wR_factor_ref 0.1086
_reflns_Friedel_coverage 0.844
_reflns_Friedel_fraction_full 0.908
_reflns_Friedel_fraction_max 0.827
_reflns_number_gt 3764
_reflns_number_total 4253
_reflns_threshold_expression 'I > 2\s(I)'
_cod_data_source_file d2nj06320d4.cif
_cod_data_source_block soh
_cod_depositor_comments 'Adding full bibliography for 7062355--7062356.cif.'
_cod_database_code 7062356
_shelx_shelxl_version_number 2018/3
_chemical_oxdiff_formula 'C31 H20 N2'
_shelx_space_group_comment
;
The symmetry employed for this shelxl refinement is uniquely defined
by the following loop, which should always be used as a source of
symmetry information in preference to the above space-group names.
They are only intended as comments.
;
_shelx_estimated_absorpt_t_max 0.970
_shelx_estimated_absorpt_t_min 0.937
_reflns_odcompleteness_completeness 99.77
_reflns_odcompleteness_iscentric 1
_reflns_odcompleteness_theta 74.33
_olex2_refinement_description
;
1. Twinned data refinement
 Scales: 1.1(8)
 -0.1(8)
2. Fixed Uiso
 At 1.2 times of:
  All C(H) groups
3.a Ternary CH refined with riding coordinates:
 C15(H15)
3.b Aromatic/amide H refined with riding coordinates:
 C3(H3), C4(H4), C5(H5), C6(H6), C8(H8), C10(H10), C11(H11), C12(H12),
 C13(H13), C17(H17), C20(H20), C21(H21), C22(H22), C23(H23), C25(H25), C27(H27),
  C28(H28), C29(H29), C30(H30)
;
_olex2_submission_special_instructions 'No special instructions were received'
_oxdiff_exptl_absorpt_empirical_details
;
Empirical correction (ABSPACK) includes:
- Absorption correction using spherical harmonics
- Frame scaling
;
_oxdiff_exptl_absorpt_empirical_full_max 5.113
_oxdiff_exptl_absorpt_empirical_full_min 0.485

loop_
_space_group_symop_operation_xyz
'x, y, z'

loop_
_atom_site_label
_atom_site_type_symbol
_atom_site_fract_x
_atom_site_fract_y
_atom_site_fract_z
_atom_site_U_iso_or_equiv
_atom_site_adp_type
_atom_site_occupancy
_atom_site_site_symmetry_order
_atom_site_calc_flag
_atom_site_refinement_flags_posn
_atom_site_refinement_flags_adp
_atom_site_refinement_flags_occupancy
_atom_site_disorder_assembly
_atom_site_disorder_group
N1 N 0.7351(6) 0.9392(3) 0.2495(3) 0.0741(7) Uani 1 1 d . . . . .
N2 N 0.5090(4) 0.6389(2) 0.46849(17) 0.0507(4) Uani 1 1 d . . . . .
C1 C 0.7470(4) 0.5448(2) 0.31974(18) 0.0405(4) Uani 1 1 d . . . . .
C2 C 0.5554(4) 0.5760(2) 0.23179(19) 0.0425(4) Uani 1 1 d . . . . .
C3 C 0.3505(4) 0.7088(3) 0.1970(2) 0.0499(5) Uani 1 1 d . . . . .
H3 H 0.337459 0.778599 0.234701 0.060 Uiso 1 1 calc R U . . .
C4 C 0.1752(5) 0.7342(3) 0.1097(2) 0.0586(6) Uani 1 1 d . . . . .
H4 H 0.046515 0.822581 0.087466 0.070 Uiso 1 1 calc R U . . .
C5 C 0.1834(5) 0.6299(4) 0.0519(2) 0.0637(7) Uani 1 1 d . . . . .
H5 H 0.062974 0.650441 -0.008628 0.076 Uiso 1 1 calc R U . . .
C6 C 0.3664(5) 0.5003(3) 0.0846(2) 0.0589(6) Uani 1 1 d . . . . .
H6 H 0.367854 0.430501 0.047800 0.071 Uiso 1 1 calc R U . . .
C7 C 0.5579(4) 0.4684(3) 0.17475(19) 0.0466(5) Uani 1 1 d . . . . .
C8 C 0.7453(5) 0.3341(3) 0.2090(2) 0.0510(5) Uani 1 1 d . . . . .
H8 H 0.744377 0.264354 0.172403 0.061 Uiso 1 1 calc R U . . .
C9 C 0.9335(4) 0.3012(2) 0.2962(2) 0.0461(5) Uani 1 1 d . . . . .
C10 C 1.1254(5) 0.1633(3) 0.3293(3) 0.0604(6) Uani 1 1 d . . . . .
H10 H 1.123827 0.094933 0.291436 0.072 Uiso 1 1 calc R U . . .
C11 C 1.3079(5) 0.1298(3) 0.4135(3) 0.0649(7) Uani 1 1 d . . . . .
H11 H 1.431208 0.039259 0.433408 0.078 Uiso 1 1 calc R U . . .
C12 C 1.3126(5) 0.2324(3) 0.4721(3) 0.0613(6) Uani 1 1 d . . . . .
H12 H 1.437970 0.207990 0.531333 0.074 Uiso 1 1 calc R U . . .
C13 C 1.1362(5) 0.3661(3) 0.4429(2) 0.0520(5) Uani 1 1 d . . . . .
H13 H 1.145104 0.432222 0.481937 0.062 Uiso 1 1 calc R U . . .
C14 C 0.9369(4) 0.4078(2) 0.35353(19) 0.0425(5) Uani 1 1 d . . . . .
C15 C 0.7397(4) 0.6523(2) 0.3869(2) 0.0451(5) Uani 1 1 d . . . . .
H15 H 0.899072 0.618247 0.436393 0.054 Uiso 1 1 calc R U . . .
C16 C 0.7304(5) 0.8143(3) 0.3073(2) 0.0519(5) Uani 1 1 d . . . . .
C17 C 0.5600(4) 0.5525(3) 0.5760(2) 0.0489(5) Uani 1 1 d . . . . .
H17 H 0.736232 0.511274 0.596101 0.059 Uiso 1 1 calc R U . . .
C18 C 0.3655(5) 0.5108(3) 0.67258(19) 0.0488(5) Uani 1 1 d . . . . .
C19 C 0.4180(5) 0.3590(3) 0.7599(2) 0.0558(6) Uani 1 1 d . . . . .
C20 C 0.6387(6) 0.2465(3) 0.7538(3) 0.0672(7) Uani 1 1 d . . . . .
H20 H 0.754706 0.271100 0.689246 0.081 Uiso 1 1 calc R U . . .
C21 C 0.6825(8) 0.1033(4) 0.8413(3) 0.0841(10) Uani 1 1 d . . . . .
H21 H 0.829752 0.032539 0.835984 0.101 Uiso 1 1 calc R U . . .
C22 C 0.5105(9) 0.0613(5) 0.9382(4) 0.0993(13) Uani 1 1 d . . . . .
H22 H 0.544434 -0.036494 0.997330 0.119 Uiso 1 1 calc R U . . .
C23 C 0.2941(8) 0.1626(5) 0.9465(3) 0.0907(11) Uani 1 1 d . . . . .
H23 H 0.178406 0.132756 1.010573 0.109 Uiso 1 1 calc R U . . .
C24 C 0.2402(6) 0.3144(3) 0.8586(2) 0.0647(7) Uani 1 1 d . . . . .
C25 C 0.0195(6) 0.4198(4) 0.8659(2) 0.0711(8) Uani 1 1 d . . . . .
H25 H -0.097110 0.389269 0.929469 0.085 Uiso 1 1 calc R U . . .
C26 C -0.0347(5) 0.5686(3) 0.7825(2) 0.0589(6) Uani 1 1 d . . . . .
C27 C -0.2621(6) 0.6763(4) 0.7917(3) 0.0748(8) Uani 1 1 d . . . . .
H27 H -0.380595 0.645298 0.854347 0.090 Uiso 1 1 calc R U . . .
C28 C -0.3083(6) 0.8206(4) 0.7123(3) 0.0756(8) Uani 1 1 d . . . . .
H28 H -0.457822 0.888397 0.719972 0.091 Uiso 1 1 calc R U . . .
C29 C -0.1310(6) 0.8697(4) 0.6174(3) 0.0731(8) Uani 1 1 d . . . . .
H29 H -0.162240 0.971027 0.564096 0.088 Uiso 1 1 calc R U . . .
C30 C 0.0847(5) 0.7725(3) 0.6018(2) 0.0587(6) Uani 1 1 d . . . . .
H30 H 0.197056 0.807769 0.537278 0.070 Uiso 1 1 calc R U . . .
C31 C 0.1423(4) 0.6165(3) 0.6830(2) 0.0514(5) Uani 1 1 d . . . . .

loop_
_atom_site_aniso_label
_atom_site_aniso_U_11
_atom_site_aniso_U_22
_atom_site_aniso_U_33
_atom_site_aniso_U_23
_atom_site_aniso_U_13
_atom_site_aniso_U_12
N1 0.0982(17) 0.0470(11) 0.0810(16) -0.0264(11) 0.0055(13) -0.0192(11)
N2 0.0543(10) 0.0548(10) 0.0439(10) -0.0212(8) 0.0037(8) -0.0078(8)
C1 0.0447(10) 0.0410(10) 0.0384(10) -0.0158(8) 0.0059(8) -0.0140(8)
C2 0.0437(10) 0.0457(11) 0.0395(10) -0.0153(9) 0.0064(8) -0.0150(8)
C3 0.0484(12) 0.0512(11) 0.0474(12) -0.0149(10) 0.0030(10) -0.0115(9)
C4 0.0505(13) 0.0659(14) 0.0488(13) -0.0108(11) -0.0008(10) -0.0083(11)
C5 0.0557(14) 0.0906(19) 0.0469(13) -0.0227(13) -0.0050(10) -0.0217(13)
C6 0.0596(14) 0.0798(17) 0.0493(13) -0.0315(12) 0.0031(11) -0.0259(13)
C7 0.0489(11) 0.0566(12) 0.0401(11) -0.0200(9) 0.0063(9) -0.0213(10)
C8 0.0584(13) 0.0518(12) 0.0546(13) -0.0295(11) 0.0087(10) -0.0202(10)
C9 0.0497(12) 0.0436(11) 0.0486(12) -0.0190(10) 0.0089(9) -0.0161(9)
C10 0.0649(15) 0.0465(12) 0.0751(17) -0.0298(12) 0.0065(13) -0.0103(11)
C11 0.0606(15) 0.0471(13) 0.0804(18) -0.0206(12) -0.0027(13) -0.0006(11)
C12 0.0565(14) 0.0560(14) 0.0668(16) -0.0189(12) -0.0090(12) -0.0043(11)
C13 0.0508(13) 0.0533(12) 0.0543(13) -0.0224(11) -0.0029(10) -0.0095(10)
C14 0.0436(11) 0.0419(10) 0.0442(11) -0.0171(9) 0.0066(9) -0.0127(8)
C15 0.0491(11) 0.0456(10) 0.0439(11) -0.0205(9) 0.0015(9) -0.0089(9)
C16 0.0596(13) 0.0495(12) 0.0546(13) -0.0287(10) 0.0059(10) -0.0114(9)
C17 0.0494(11) 0.0531(11) 0.0475(12) -0.0203(9) -0.0023(9) -0.0123(9)
C18 0.0540(12) 0.0584(12) 0.0395(11) -0.0196(10) -0.0017(9) -0.0196(10)
C19 0.0663(15) 0.0599(13) 0.0467(13) -0.0186(11) -0.0091(11) -0.0233(11)
C20 0.0770(18) 0.0622(15) 0.0617(16) -0.0181(13) -0.0088(13) -0.0180(13)
C21 0.095(2) 0.0619(17) 0.087(2) -0.0134(15) -0.0253(19) -0.0154(16)
C22 0.118(3) 0.079(2) 0.078(2) 0.0098(18) -0.022(2) -0.036(2)
C23 0.110(3) 0.093(2) 0.0598(19) -0.0016(16) -0.0071(18) -0.049(2)
C24 0.0778(18) 0.0777(17) 0.0434(13) -0.0165(12) -0.0013(12) -0.0367(15)
C25 0.0779(18) 0.102(2) 0.0460(13) -0.0291(15) 0.0118(12) -0.0459(17)
C26 0.0581(14) 0.0875(18) 0.0459(13) -0.0341(13) 0.0049(10) -0.0295(13)
C27 0.0584(15) 0.119(3) 0.0690(18) -0.0541(19) 0.0140(13) -0.0311(16)
C28 0.0542(15) 0.101(2) 0.087(2) -0.056(2) 0.0044(14) -0.0097(14)
C29 0.0627(16) 0.0771(18) 0.084(2) -0.0380(16) -0.0033(14) -0.0060(14)
C30 0.0545(14) 0.0660(15) 0.0592(15) -0.0271(12) 0.0038(11) -0.0131(11)
C31 0.0520(12) 0.0668(14) 0.0460(12) -0.0279(11) -0.0014(10) -0.0204(11)

loop_
_atom_type_symbol
_atom_type_description
_atom_type_scat_dispersion_real
_atom_type_scat_dispersion_imag
_atom_type_scat_source
C C 0.0181 0.0091 'International Tables Vol C Tables 4.2.6.8 and 6.1.1.4'
H H 0.0000 0.0000 'International Tables Vol C Tables 4.2.6.8 and 6.1.1.4'
N N 0.0311 0.0180 'International Tables Vol C Tables 4.2.6.8 and 6.1.1.4'

loop_
_exptl_crystal_face_index_h
_exptl_crystal_face_index_k
_exptl_crystal_face_index_l
_exptl_crystal_face_perp_dist
0 -2 -1 0.0366
-2 -1 4 0.0661
-1 6 4 0.0242
2 1 -4 0.0095
-1 0 7 0.0444
-1 -4 -7 0.0169
3 4 1 0.0176
0 4 -4 0.0026
-1 -2 5 0.0467
3 0 4 0.0471
0 0 -7 0.0053

loop_
_geom_angle_atom_site_label_1
_geom_angle_atom_site_label_2
_geom_angle_atom_site_label_3
_geom_angle
_geom_angle_site_symmetry_1
_geom_angle_site_symmetry_3
_geom_angle_publ_flag
C17 N2 C15 114.73(19) . . ?
C2 C1 C14 120.61(17) . . ?
C2 C1 C15 120.41(18) . . ?
C14 C1 C15 118.82(18) . . ?
C1 C2 C3 123.65(18) . . ?
C1 C2 C7 119.27(18) . . ?
C3 C2 C7 117.05(18) . . ?
C2 C3 H3 119.5 . . ?
C4 C3 C2 120.9(2) . . ?
C4 C3 H3 119.5 . . ?
C3 C4 H4 119.2 . . ?
C3 C4 C5 121.6(2) . . ?
C5 C4 H4 119.2 . . ?
C4 C5 H5 120.1 . . ?
C6 C5 C4 119.7(2) . . ?
C6 C5 H5 120.1 . . ?
C5 C6 H6 119.4 . . ?
C5 C6 C7 121.1(2) . . ?
C7 C6 H6 119.4 . . ?
C6 C7 C2 119.5(2) . . ?
C8 C7 C2 119.50(18) . . ?
C8 C7 C6 121.0(2) . . ?
C7 C8 H8 119.0 . . ?
C9 C8 C7 121.91(18) . . ?
C9 C8 H8 119.0 . . ?
C8 C9 C10 121.02(19) . . ?
C8 C9 C14 119.61(18) . . ?
C10 C9 C14 119.4(2) . . ?
C9 C10 H10 119.2 . . ?
C11 C10 C9 121.7(2) . . ?
C11 C10 H10 119.2 . . ?
C10 C11 H11 120.1 . . ?
C10 C11 C12 119.8(2) . . ?
C12 C11 H11 120.1 . . ?
C11 C12 H12 119.6 . . ?
C13 C12 C11 120.8(2) . . ?
C13 C12 H12 119.6 . . ?
C12 C13 H13 119.1 . . ?
C12 C13 C14 121.7(2) . . ?
C14 C13 H13 119.1 . . ?
C1 C14 C9 119.09(18) . . ?
C1 C14 C13 124.37(18) . . ?
C13 C14 C9 116.54(18) . . ?
N2 C15 C1 108.61(17) . . ?
N2 C15 H15 108.0 . . ?
C1 C15 H15 108.0 . . ?
C16 C15 N2 109.85(17) . . ?
C16 C15 C1 114.07(18) . . ?
C16 C15 H15 108.0 . . ?
N1 C16 C15 176.1(3) . . ?
N2 C17 H17 117.2 . . ?
N2 C17 C18 125.6(2) . . ?
C18 C17 H17 117.2 . . ?
C19 C18 C17 116.8(2) . . ?
C31 C18 C17 122.3(2) . . ?
C31 C18 C19 120.8(2) . . ?
C18 C19 C20 123.5(2) . . ?
C18 C19 C24 119.1(2) . . ?
C20 C19 C24 117.5(2) . . ?
C19 C20 H20 119.5 . . ?
C21 C20 C19 121.1(3) . . ?
C21 C20 H20 119.5 . . ?
C20 C21 H21 119.4 . . ?
C20 C21 C22 121.2(4) . . ?
C22 C21 H21 119.4 . . ?
C21 C22 H22 120.0 . . ?
C23 C22 C21 120.1(3) . . ?
C23 C22 H22 120.0 . . ?
C22 C23 H23 119.4 . . ?
C22 C23 C24 121.2(3) . . ?
C24 C23 H23 119.4 . . ?
C23 C24 C19 119.0(3) . . ?
C25 C24 C19 119.1(2) . . ?
C25 C24 C23 121.9(3) . . ?
C24 C25 H25 118.6 . . ?
C26 C25 C24 122.9(3) . . ?
C26 C25 H25 118.6 . . ?
C25 C26 C27 122.3(3) . . ?
C25 C26 C31 119.1(2) . . ?
C27 C26 C31 118.7(3) . . ?
C26 C27 H27 119.2 . . ?
C28 C27 C26 121.6(3) . . ?
C28 C27 H27 119.2 . . ?
C27 C28 H28 120.0 . . ?
C27 C28 C29 120.0(3) . . ?
C29 C28 H28 120.0 . . ?
C28 C29 H29 119.3 . . ?
C30 C29 C28 121.4(3) . . ?
C30 C29 H29 119.3 . . ?
C29 C30 H30 119.5 . . ?
C29 C30 C31 121.0(3) . . ?
C31 C30 H30 119.5 . . ?
C18 C31 C26 119.1(2) . . ?
C18 C31 C30 123.6(2) . . ?
C30 C31 C26 117.2(2) . . ?

loop_
_geom_bond_atom_site_label_1
_geom_bond_atom_site_label_2
_geom_bond_distance
_geom_bond_site_symmetry_2
_geom_bond_publ_flag
N1 C16 1.140(3) . ?
N2 C15 1.481(3) . ?
N2 C17 1.255(3) . ?
C1 C2 1.410(3) . ?
C1 C14 1.415(3) . ?
C1 C15 1.524(3) . ?
C2 C3 1.432(3) . ?
C2 C7 1.436(3) . ?
C3 H3 0.9300 . ?
C3 C4 1.357(3) . ?
C4 H4 0.9300 . ?
C4 C5 1.411(4) . ?
C5 H5 0.9300 . ?
C5 C6 1.348(4) . ?
C6 H6 0.9300 . ?
C6 C7 1.427(3) . ?
C7 C8 1.390(3) . ?
C8 H8 0.9300 . ?
C8 C9 1.387(3) . ?
C9 C10 1.427(3) . ?
C9 C14 1.436(3) . ?
C10 H10 0.9300 . ?
C10 C11 1.339(4) . ?
C11 H11 0.9300 . ?
C11 C12 1.414(4) . ?
C12 H12 0.9300 . ?
C12 C13 1.358(4) . ?
C13 H13 0.9300 . ?
C13 C14 1.432(3) . ?
C15 H15 0.9800 . ?
C15 C16 1.480(3) . ?
C17 H17 0.9300 . ?
C17 C18 1.467(3) . ?
C18 C19 1.424(3) . ?
C18 C31 1.409(3) . ?
C19 C20 1.425(4) . ?
C19 C24 1.429(4) . ?
C20 H20 0.9300 . ?
C20 C21 1.366(4) . ?
C21 H21 0.9300 . ?
C21 C22 1.393(6) . ?
C22 H22 0.9300 . ?
C22 C23 1.354(6) . ?
C23 H23 0.9300 . ?
C23 C24 1.427(4) . ?
C24 C25 1.388(4) . ?
C25 H25 0.9300 . ?
C25 C26 1.387(4) . ?
C26 C27 1.431(4) . ?
C26 C31 1.437(3) . ?
C27 H27 0.9300 . ?
C27 C28 1.337(5) . ?
C28 H28 0.9300 . ?
C28 C29 1.404(5) . ?
C29 H29 0.9300 . ?
C29 C30 1.356(4) . ?
C30 H30 0.9300 . ?
C30 C31 1.430(4) . ?

loop_
_geom_torsion_atom_site_label_1
_geom_torsion_atom_site_label_2
_geom_torsion_atom_site_label_3
_geom_torsion_atom_site_label_4
_geom_torsion
_geom_torsion_site_symmetry_1
_geom_torsion_site_symmetry_2
_geom_torsion_site_symmetry_3
_geom_torsion_site_symmetry_4
_geom_torsion_publ_flag
N2 C17 C18 C19 144.0(2) . . . . ?
N2 C17 C18 C31 -38.8(3) . . . . ?
C1 C2 C3 C4 178.5(2) . . . . ?
C1 C2 C7 C6 -179.2(2) . . . . ?
C1 C2 C7 C8 1.4(3) . . . . ?
C2 C1 C14 C9 0.5(3) . . . . ?
C2 C1 C14 C13 -179.2(2) . . . . ?
C2 C1 C15 N2 69.7(2) . . . . ?
C2 C1 C15 C16 -53.2(3) . . . . ?
C2 C3 C4 C5 1.5(4) . . . . ?
C2 C7 C8 C9 -0.8(3) . . . . ?
C3 C2 C7 C6 2.2(3) . . . . ?
C3 C2 C7 C8 -177.2(2) . . . . ?
C3 C4 C5 C6 1.0(4) . . . . ?
C4 C5 C6 C7 -1.8(4) . . . . ?
C5 C6 C7 C2 0.1(4) . . . . ?
C5 C6 C7 C8 179.5(2) . . . . ?
C6 C7 C8 C9 179.8(2) . . . . ?
C7 C2 C3 C4 -3.0(3) . . . . ?
C7 C8 C9 C10 -179.5(2) . . . . ?
C7 C8 C9 C14 0.1(3) . . . . ?
C8 C9 C10 C11 -179.8(2) . . . . ?
C8 C9 C14 C1 0.1(3) . . . . ?
C8 C9 C14 C13 179.8(2) . . . . ?
C9 C10 C11 C12 0.1(5) . . . . ?
C10 C9 C14 C1 179.6(2) . . . . ?
C10 C9 C14 C13 -0.6(3) . . . . ?
C10 C11 C12 C13 -0.9(5) . . . . ?
C11 C12 C13 C14 0.9(4) . . . . ?
C12 C13 C14 C1 179.6(2) . . . . ?
C12 C13 C14 C9 -0.1(4) . . . . ?
C14 C1 C2 C3 177.2(2) . . . . ?
C14 C1 C2 C7 -1.3(3) . . . . ?
C14 C1 C15 N2 -105.6(2) . . . . ?
C14 C1 C15 C16 131.5(2) . . . . ?
C14 C9 C10 C11 0.6(4) . . . . ?
C15 N2 C17 C18 -175.3(2) . . . . ?
C15 C1 C2 C3 1.9(3) . . . . ?
C15 C1 C2 C7 -176.49(19) . . . . ?
C15 C1 C14 C9 175.85(19) . . . . ?
C15 C1 C14 C13 -3.9(3) . . . . ?
C17 N2 C15 C1 98.3(2) . . . . ?
C17 N2 C15 C16 -136.3(2) . . . . ?
C17 C18 C19 C20 -3.3(3) . . . . ?
C17 C18 C19 C24 177.51(19) . . . . ?
C17 C18 C31 C26 -177.86(19) . . . . ?
C17 C18 C31 C30 -0.2(3) . . . . ?
C18 C19 C20 C21 178.8(2) . . . . ?
C18 C19 C24 C23 -179.6(2) . . . . ?
C18 C19 C24 C25 0.8(3) . . . . ?
C19 C18 C31 C26 -0.7(3) . . . . ?
C19 C18 C31 C30 176.9(2) . . . . ?
C19 C20 C21 C22 1.2(5) . . . . ?
C19 C24 C25 C26 -1.3(4) . . . . ?
C20 C19 C24 C23 1.3(3) . . . . ?
C20 C19 C24 C25 -178.4(2) . . . . ?
C20 C21 C22 C23 0.6(6) . . . . ?
C21 C22 C23 C24 -1.4(6) . . . . ?
C22 C23 C24 C19 0.5(5) . . . . ?
C22 C23 C24 C25 -179.9(3) . . . . ?
C23 C24 C25 C26 179.0(2) . . . . ?
C24 C19 C20 C21 -2.1(4) . . . . ?
C24 C25 C26 C27 -179.5(2) . . . . ?
C24 C25 C26 C31 0.8(4) . . . . ?
C25 C26 C27 C28 178.3(2) . . . . ?
C25 C26 C31 C18 0.2(3) . . . . ?
C25 C26 C31 C30 -177.6(2) . . . . ?
C26 C27 C28 C29 -0.3(5) . . . . ?
C27 C26 C31 C18 -179.4(2) . . . . ?
C27 C26 C31 C30 2.7(3) . . . . ?
C27 C28 C29 C30 1.9(5) . . . . ?
C28 C29 C30 C31 -1.1(4) . . . . ?
C29 C30 C31 C18 -178.9(2) . . . . ?
C29 C30 C31 C26 -1.2(3) . . . . ?
C31 C18 C19 C20 179.4(2) . . . . ?
C31 C18 C19 C24 0.2(3) . . . . ?
C31 C26 C27 C28 -2.1(4) . . . . ?

loop_
_twin_individual_id
_twin_individual_mass_fraction_refined
1 1.1(8)
2 -0.1(8)

loop_
_exptl_oxdiff_crystal_face_indexfrac_h
_exptl_oxdiff_crystal_face_indexfrac_k
_exptl_oxdiff_crystal_face_indexfrac_l
_exptl_oxdiff_crystal_face_x
_exptl_oxdiff_crystal_face_y
_exptl_oxdiff_crystal_face_z
-0.0012 -1.9991 -1.0009 -0.0083 -0.3182 -0.0764
-2.3860 -1.4456 4.3547 0.0033 0.1601 -0.9871
-0.5766 5.6853 4.0781 0.0262 0.9996 -0.0090
2.3900 1.2789 -4.4467 -0.0040 -0.1873 0.9823
-1.1118 0.1158 6.8272 -0.4268 0.3266 -0.8433
-1.2945 -3.6589 -7.2174 0.7877 -0.6044 0.1194
2.8140 4.1552 0.5033 -0.4260 0.3279 0.8432
0.0950 3.6261 -4.1175 0.5771 0.3974 0.7134
-1.1974 -2.3772 5.2166 -0.3838 -0.0720 -0.9206
2.7454 -0.0763 3.9196 -0.9723 -0.1800 0.1491
0.2555 -0.4824 -7.3805 0.6436 -0.3078 0.7007
